data_2010830
loop_
_publ_author_name
'Sankaranarayanan, R.'
'Velmurugan, D.'
'Shanmuga Sundara Raj, S.'
'Fun, Hoong-Kun'
'Babu, G.'
'Perumal, P.T.'

_publ_section_title 4-[1-(Phenylsulfonyl)indol-3-yl]-3a,4,5,9b-tetrahydro-3<i>H</i>-cyclopenta[<i>c</i>]quinoline
_journal_issue 4
_journal_name_full 'Acta Crystallographica Section C'
_journal_page_first 475
_journal_page_last 476
_journal_paper_doi 10.1107/S0108270100000640
_journal_volume 56
_journal_year 2000
_chemical_formula_sum 'C26 H22 N2 O2 S'
_chemical_formula_weight 426.52
_chemical_name_systematic
;
4-[1-(phenylsulfonyl)indol-3-yl]-3a,4,5,9b-tetrahydro-3H-cyclopenta[c]
quinoline
;
_space_group_IT_number 14
_symmetry_cell_setting monoclinic
_symmetry_space_group_name_Hall '-P 2yn'
_symmetry_space_group_name_H-M 'P 1 21/n 1'
_audit_creation_method SHELXL-97
_cell_angle_alpha 90.00
_cell_angle_beta 90.8640(10)
_cell_angle_gamma 90.00
_cell_formula_units_Z 4
_cell_length_a 11.4515(2)
_cell_length_b 8.65720(10)
_cell_length_c 22.6109(4)
_cell_measurement_reflns_used 8192
_cell_measurement_temperature 293(2)
_cell_measurement_theta_max 28.33
_cell_measurement_theta_min 1.45
_cell_volume 2241.34(6)
_computing_cell_refinement 'SAINT (Siemens, 1996)'
_computing_data_collection 'SMART (Siemens, 1996)'
_computing_data_reduction SAINT
_computing_molecular_graphics 'ZORTEP (Zsolnai, 1997)'
_computing_publication_material 'SHELXL97 and PARST (Nardelli, 1983b, 1995)'
_computing_structure_refinement 'SHELXL97 (Sheldrick, 1997b)'
_computing_structure_solution 'SHELXS97 (Sheldrick, 1997a)'
_diffrn_ambient_temperature 293(2)
_diffrn_measured_fraction_theta_full .917
_diffrn_measured_fraction_theta_max .917
_diffrn_measurement_device_type 'Siemens SMART CCD area detector'
_diffrn_measurement_method '\w scans'
_diffrn_radiation_monochromator graphite
_diffrn_radiation_source 'fine-focus sealed tube'
_diffrn_radiation_type MoK\a
_diffrn_radiation_wavelength .71073
_diffrn_reflns_av_R_equivalents .040
_diffrn_reflns_av_sigmaI/netI .050
_diffrn_reflns_limit_h_max 15
_diffrn_reflns_limit_h_min -9
_diffrn_reflns_limit_k_max 10
_diffrn_reflns_limit_k_min -11
_diffrn_reflns_limit_l_max 29
_diffrn_reflns_limit_l_min -29
_diffrn_reflns_number 14562
_diffrn_reflns_theta_full 28.28
_diffrn_reflns_theta_max 28.28
_diffrn_reflns_theta_min 1.80
_diffrn_standards_decay_% <2%
_exptl_absorpt_coefficient_mu .169
_exptl_absorpt_correction_type none
_exptl_crystal_colour 'pale yellow'
_exptl_crystal_density_diffrn 1.264
_exptl_crystal_density_method 'not measured'
_exptl_crystal_description block
_exptl_crystal_F_000 896
_exptl_crystal_size_max .48
_exptl_crystal_size_mid .34
_exptl_crystal_size_min .28
_refine_diff_density_max .498
_refine_diff_density_min -.489
_refine_ls_extinction_method none
_refine_ls_goodness_of_fit_ref 1.019
_refine_ls_hydrogen_treatment constr
_refine_ls_matrix_type full
_refine_ls_number_parameters 280
_refine_ls_number_reflns 5435
_refine_ls_number_restraints 0
_refine_ls_restrained_S_all 1.019
_refine_ls_R_factor_all .094
_refine_ls_R_factor_gt .054
_refine_ls_shift/su_max .003
_refine_ls_shift/su_mean .000
_refine_ls_structure_factor_coef Fsqd
_refine_ls_weighting_details 'w = 1/[\s^2^(Fo^2^)+(0.0586P)^2^+0.9637P] where P=(Fo^2^+2Fc^2^)/3'
_refine_ls_weighting_scheme calc
_refine_ls_wR_factor_ref .149
_reflns_number_gt 3542
_reflns_number_total 5435
_reflns_threshold_expression I>2\s(I)
_cod_data_source_file na1443.cif
_cod_data_source_block I
_cod_depositor_comments
;
The following automatic conversions were performed:
'_symmetry_cell_setting' value 'Monoclinic' changed to 'monoclinic'
according to '/home/saulius/struct/CIF-dictionaries/cif_core.dic'
dictionary named 'cif_core.dic' version 2.4.1 from 2010-06-29.

Automatic conversion script
Id: cif_fix_enum 1527 2010-12-29 10:47:43Z saulius 

The following automatic conversions were performed:

'_symmetry_cell_setting' value 'Monoclinic' changed to 'monoclinic'
according to /home/saulius/struct/CIF-dictionaries/cif_core.dic
dictionary named 'cif_core.dic' version 2.4.1 from 2010-06-29.

Automatic conversion script
Id: cif_fix_values 1715 2011-07-08 13:25:40Z adriana 

The following automatic conversions were performed:

'_refine_ls_weighting_scheme' value 'calc w =
1/[\s^2^(Fo^2^)+(0.0586P)^2^+0.9637P] where P=(Fo^2^+2Fc^2^)/3' was
changed to 'calc'. New tag '_refine_ls_weighting_details' was
created. The value of the new tag was set to 'w =
1/[\s^2^(Fo^2^)+(0.0586P)^2^+0.9637P] where P=(Fo^2^+2Fc^2^)/3'.

Automatic conversion script
Id: cif_fix_values 3143 2015-03-26 13:38:13Z robertas 
;
_cod_original_sg_symbol_H-M 'P 21/n'
_cod_database_code 2010830
_cod_database_fobs_code 2010830

loop_
_symmetry_equiv_pos_as_xyz
'x, y, z'
'-x+1/2, y+1/2, -z+1/2'
'-x, -y, -z'
'x-1/2, -y-1/2, z-1/2'

loop_
_atom_site_label
_atom_site_fract_x
_atom_site_fract_y
_atom_site_fract_z
_atom_site_U_iso_or_equiv
_atom_site_adp_type
_atom_site_calc_flag
_atom_site_refinement_flags
_atom_site_occupancy
_atom_site_disorder_assembly
_atom_site_disorder_group
_atom_site_type_symbol
S22 .09906(5) .89569(7) .14903(2) .04548(17) Uani d . 1 . . S
N1 .17275(15) .7366(2) -.08121(7) .0405(4) Uani d . 1 . . N
H1 .1259 .6944 -.0566 .049 Uiso calc R 1 . . H
C1 .21563(17) .6527(2) -.12960(9) .0373(5) Uani d . 1 . . C
C2 .1558(2) .5209(3) -.14855(10) .0458(5) Uani d . 1 . . C
H2 .0872 .4920 -.1300 .055 Uiso calc R 1 . . H
C3 .1979(2) .4323(3) -.19494(11) .0558(6) Uani d . 1 . . C
H3 .1576 .3442 -.2070 .067 Uiso calc R 1 . . H
C4 .2997(2) .4745(3) -.22330(11) .0587(7) Uani d . 1 . . C
H4 .3270 .4166 -.2549 .070 Uiso calc R 1 . . H
C5 .3595(2) .6031(3) -.20410(11) .0555(6) Uani d . 1 . . C
H5 .4281 .6307 -.2229 .067 Uiso calc R 1 . . H
C6 .32030(19) .6942(3) -.15712(9) .0435(5) Uani d . 1 . . C
C7 .3912(2) .8324(3) -.13577(12) .0587(7) Uani d . 1 . . C
H7 .3958 .9108 -.1669 .070 Uiso calc R 1 . . H
C8 .5118(2) .7827(4) -.11617(19) .0909(11) Uani d . 1 . . C
H8 .5718 .7589 -.1419 .109 Uiso calc R 1 . . H
C9 .5215(2) .7773(5) -.05875(19) .0963(12) Uani d . 1 . . C
H9 .5896 .7479 -.0388 .116 Uiso calc R 1 . . H
C10 .4104(2) .8237(4) -.02762(13) .0692(8) Uani d . 1 . . C
H10A .4265 .8935 .0051 .083 Uiso calc R 1 . . H
H10B .3683 .7344 -.0133 .083 Uiso calc R 1 . . H
C11 .3436(2) .9046(3) -.07785(11) .0509(6) Uani d . 1 . . C
H11 .3660 1.0138 -.0773 .061 Uiso calc R 1 . . H
C12 .20972(18) .8964(2) -.07387(9) .0388(5) Uani d . 1 . . C
H12 .1747 .9592 -.1055 .047 Uiso calc R 1 . . H
C13 .16867(17) .9554(2) -.01463(9) .0367(4) Uani d . 1 . . C
C14 .13398(18) .8687(2) .03160(9) .0402(5) Uani d . 1 . . C
H14 .1268 .7617 .0312 .048 Uiso calc R 1 . . H
N15 .11016(15) .9643(2) .08083(7) .0410(4) Uani d . 1 . . N
C16 .13558(17) 1.1183(2) .06448(9) .0376(4) Uani d . 1 . . C
C17 .1286(2) 1.2546(3) .09697(11) .0487(6) Uani d . 1 . . C
H17 .1086 1.2545 .1367 .058 Uiso calc R 1 . . H
C18 .1527(2) 1.3904(3) .06718(13) .0598(7) Uani d . 1 . . C
H18 .1488 1.4837 .0874 .072 Uiso calc R 1 . . H
C19 .1828(2) 1.3911(3) .00749(13) .0614(7) Uani d . 1 . . C
H19 .1976 1.4847 -.0111 .074 Uiso calc R 1 . . H
C20 .1910(2) 1.2553(3) -.02437(11) .0503(6) Uani d . 1 . . C
H20 .2110 1.2567 -.0641 .060 Uiso calc R 1 . . H
C21 .16843(17) 1.1156(2) .00449(9) .0377(4) Uani d . 1 . . C
O23 .05471(16) .7424(2) .14217(8) .0607(5) Uani d . 1 . . O
O24 .03703(16) 1.0085(2) .18261(8) .0651(5) Uani d . 1 . . O
C25 .2432(2) .8834(3) .17661(9) .0454(5) Uani d . 1 . . C
C26 .3183(2) .7746(3) .15305(13) .0637(7) Uani d . 1 . . C
H26 .2942 .7123 .1217 .076 Uiso calc R 1 . . H
C27 .4306(3) .7602(4) .17707(15) .0758(8) Uani d . 1 . . C
H27 .4818 .6876 .1618 .091 Uiso calc R 1 . . H
C28 .4654(3) .8522(4) .22296(15) .0769(9) Uani d . 1 . . C
H28 .5400 .8410 .2391 .092 Uiso calc R 1 . . H
C29 .3917(3) .9608(4) .24543(14) .0811(9) Uani d . 1 . . C
H29 .4173 1.0240 .2763 .097 Uiso calc R 1 . . H
C30 .2787(3) .9782(3) .22280(11) .0645(7) Uani d . 1 . . C
H30 .2284 1.0516 .2383 .077 Uiso calc R 1 . . H

loop_
_atom_site_aniso_label
_atom_site_aniso_U_11
_atom_site_aniso_U_22
_atom_site_aniso_U_33
_atom_site_aniso_U_12
_atom_site_aniso_U_13
_atom_site_aniso_U_23
S22 .0463(3) .0502(3) .0401(3) -.0093(3) .0072(2) .0003(2)
N1 .0380(9) .0444(10) .0395(9) -.0096(8) .0070(7) -.0065(8)
C1 .0359(11) .0421(11) .0338(10) .0011(9) -.0032(8) .0005(9)
C2 .0419(12) .0507(13) .0446(12) -.0025(10) -.0038(9) -.0064(10)
C3 .0636(16) .0520(14) .0517(14) .0033(12) -.0091(12) -.0142(11)
C4 .0683(17) .0633(17) .0447(13) .0149(14) .0021(12) -.0111(12)
C5 .0540(14) .0652(17) .0477(13) .0087(13) .0134(11) .0035(12)
C6 .0414(12) .0486(13) .0405(11) .0011(10) .0046(9) .0048(10)
C7 .0491(14) .0608(16) .0669(16) -.0120(12) .0206(12) -.0031(13)
C8 .0386(15) .117(3) .117(3) -.0157(17) .0149(16) -.038(2)
C9 .0362(15) .130(3) .122(3) .0020(17) -.0197(17) -.034(3)
C10 .0417(14) .087(2) .0782(19) -.0050(14) -.0117(12) -.0167(16)
C11 .0443(13) .0465(13) .0621(15) -.0144(11) .0070(10) -.0058(11)
C12 .0397(11) .0376(11) .0391(11) -.0012(9) -.0004(8) .0001(9)
C13 .0332(10) .0366(10) .0402(11) -.0018(9) -.0042(8) -.0003(9)
C14 .0456(12) .0347(11) .0401(11) -.0029(9) -.0017(9) -.0046(9)
N15 .0470(10) .0376(9) .0382(9) -.0048(8) -.0002(8) -.0029(8)
C16 .0334(10) .0336(11) .0456(11) -.0001(8) -.0048(8) -.0009(9)
C17 .0494(13) .0414(13) .0551(14) .0037(10) -.0033(10) -.0099(11)
C18 .0648(16) .0350(13) .0793(19) .0038(11) -.0043(13) -.0110(13)
C19 .0693(17) .0336(12) .0811(19) .0003(12) -.0042(14) .0083(13)
C20 .0537(14) .0413(13) .0558(14) .0006(11) -.0026(11) .0084(11)
C21 .0336(10) .0343(11) .0449(11) .0007(9) -.0064(8) .0018(9)
O23 .0629(11) .0585(11) .0607(11) -.0264(9) .0002(8) .0088(9)
O24 .0638(11) .0788(13) .0535(10) .0035(10) .0217(9) -.0084(9)
C25 .0514(13) .0461(13) .0386(11) -.0091(11) -.0018(9) .0051(10)
C26 .0611(16) .0642(17) .0655(17) .0012(14) -.0096(13) -.0089(14)
C27 .0642(18) .0701(19) .093(2) .0085(15) -.0094(16) .0000(17)
C28 .0699(19) .073(2) .087(2) -.0109(17) -.0268(16) .0141(17)
C29 .097(2) .080(2) .0653(19) -.018(2) -.0340(17) -.0033(16)
C30 .0802(19) .0637(17) .0491(14) -.0035(15) -.0099(13) -.0071(13)

loop_
_atom_type_symbol
_atom_type_description
_atom_type_scat_dispersion_real
_atom_type_scat_dispersion_imag
_atom_type_scat_source
C C .0033 .0016 'International Tables Vol C Tables 4.2.6.8 and 6.1.1.4'
H H .0000 .0000 'International Tables Vol C Tables 4.2.6.8 and 6.1.1.4'
N N .0061 .0033 'International Tables Vol C Tables 4.2.6.8 and 6.1.1.4'
O O .0106 .0060 'International Tables Vol C Tables 4.2.6.8 and 6.1.1.4'
S S .1246 .1234 'International Tables Vol C Tables 4.2.6.8 and 6.1.1.4'

loop_
_geom_angle_atom_site_label_1
_geom_angle_atom_site_label_2
_geom_angle_atom_site_label_3
_geom_angle
_geom_angle_publ_flag
O23 S22 O24 120.90(10) y
O23 S22 N15 105.30(10) y
O24 S22 N15 107.10(10) y
O23 S22 C25 108.20(10) y
O24 S22 C25 108.90(10) y
N15 S22 C25 105.50(10) y
C1 N1 C12 118.3(2) ?
C1 N1 H1 120.8 ?
C12 N1 H1 120.8 ?
C2 C1 C6 119.4(2) ?
C2 C1 N1 119.0(2) ?
C6 C1 N1 121.5(2) ?
C3 C2 C1 120.6(2) ?
C3 C2 H2 119.7 ?
C1 C2 H2 119.7 ?
C4 C3 C2 120.4(2) ?
C4 C3 H3 119.8 ?
C2 C3 H3 119.8 ?
C5 C4 C3 119.0(2) ?
C5 C4 H4 120.5 ?
C3 C4 H4 120.5 ?
C4 C5 C6 122.1(2) ?
C4 C5 H5 118.9 ?
C6 C5 H5 118.9 ?
C5 C6 C1 118.5(2) ?
C5 C6 C7 120.5(2) ?
C1 C6 C7 121.0(2) ?
C8 C7 C6 110.6(2) ?
C8 C7 C11 101.4(2) ?
C6 C7 C11 113.0(2) ?
C8 C7 H7 110.5 ?
C6 C7 H7 110.5 ?
C11 C7 H7 110.5 ?
C9 C8 C7 111.6(3) ?
C9 C8 H8 124.2 ?
C7 C8 H8 124.2 ?
C8 C9 C10 113.2(3) ?
C8 C9 H9 123.4 ?
C10 C9 H9 123.4 ?
C9 C10 C11 101.0(2) ?
C9 C10 H10A 111.6 ?
C11 C10 H10A 111.6 ?
C9 C10 H10B 111.6 ?
C11 C10 H10B 111.6 ?
H10A C10 H10B 109.4 ?
C10 C11 C12 115.0(2) ?
C10 C11 C7 105.3(2) ?
C12 C11 C7 113.1(2) ?
C10 C11 H11 107.7 ?
C12 C11 H11 107.7 ?
C7 C11 H11 107.7 ?
N1 C12 C13 109.1(2) ?
N1 C12 C11 109.0(2) ?
C13 C12 C11 111.0(2) ?
N1 C12 H12 109.2 ?
C13 C12 H12 109.2 ?
C11 C12 H12 109.2 ?
C14 C13 C21 107.4(2) ?
C14 C13 C12 126.5(2) ?
C21 C13 C12 126.0(2) ?
C13 C14 N15 110.22(18) ?
C13 C14 H14 124.9 ?
N15 C14 H14 124.9 ?
C16 N15 C14 107.6(2) y
C16 N15 S22 126.80(10) y
C14 N15 S22 122.7(2) y
C17 C16 C21 122.6(2) ?
C17 C16 N15 130.3(2) ?
C21 C16 N15 107.1(2) ?
C18 C17 C16 116.7(2) ?
C18 C17 H17 121.7 ?
C16 C17 H17 121.7 ?
C17 C18 C19 121.8(2) ?
C17 C18 H18 119.1 ?
C19 C18 H18 119.1 ?
C20 C19 C18 121.2(2) ?
C20 C19 H19 119.4 ?
C18 C19 H19 119.4 ?
C19 C20 C21 118.5(2) ?
C19 C20 H20 120.7 ?
C21 C20 H20 120.7 ?
C20 C21 C16 119.1(2) ?
C20 C21 C13 133.2(2) ?
C16 C21 C13 107.7(2) ?
C30 C25 C26 121.0(2) ?
C30 C25 S22 119.7(2) ?
C26 C25 S22 119.3(2) ?
C25 C26 C27 119.0(3) ?
C25 C26 H26 120.5 ?
C27 C26 H26 120.5 ?
C28 C27 C26 120.1(3) ?
C28 C27 H27 119.9 ?
C26 C27 H27 119.9 ?
C27 C28 C29 120.7(3) ?
C27 C28 H28 119.7 ?
C29 C28 H28 119.7 ?
C28 C29 C30 120.9(3) ?
C28 C29 H29 119.5 ?
C30 C29 H29 119.5 ?
C25 C30 C29 118.3(3) ?
C25 C30 H30 120.9 ?
C29 C30 H30 120.9 ?

loop_
_geom_bond_atom_site_label_1
_geom_bond_atom_site_label_2
_geom_bond_site_symmetry_2
_geom_bond_distance
_geom_bond_publ_flag
S22 O23 . 1.429(2) y
S22 O24 . 1.432(2) y
S22 N15 . 1.659(2) ?
S22 C25 . 1.758(2) ?
N1 C1 . 1.408(3) ?
N1 C12 . 1.456(3) ?
N1 H1 . .8600 ?
C1 C2 . 1.394(3) ?
C1 C6 . 1.406(3) ?
C2 C3 . 1.392(3) ?
C2 H2 . .9300 ?
C3 C4 . 1.387(4) ?
C3 H3 . .9300 ?
C4 C5 . 1.374(4) ?
C4 H4 . .9300 ?
C5 C6 . 1.402(3) ?
C5 H5 . .9300 ?
C6 C7 . 1.521(3) ?
C7 C8 . 1.506(4) ?
C7 C11 . 1.557(3) ?
C7 H7 . .9800 ?
C8 C9 . 1.302(5) ?
C8 H8 . .9300 ?
C9 C10 . 1.518(4) ?
C9 H9 . .9300 ?
C10 C11 . 1.529(4) ?
C10 H10A . .9700 ?
C10 H10B . .9700 ?
C11 C12 . 1.539(3) ?
C11 H11 . .9800 ?
C12 C13 . 1.515(3) ?
C12 H12 . .9800 ?
C13 C14 . 1.352(3) ?
C13 C21 . 1.452(3) ?
C14 N15 . 1.417(3) ?
C14 H14 . .9300 ?
N15 C16 . 1.415(3) ?
C16 C17 . 1.393(3) ?
C16 C21 . 1.413(3) ?
C17 C18 . 1.385(3) ?
C17 H17 . .9300 ?
C18 C19 . 1.398(4) ?
C18 H18 . .9300 ?
C19 C20 . 1.383(3) ?
C19 H19 . .9300 ?
C20 C21 . 1.400(3) ?
C20 H20 . .9300 ?
C25 C30 . 1.385(3) ?
C25 C26 . 1.388(3) ?
C26 C27 . 1.393(4) ?
C26 H26 . .9300 ?
C27 C28 . 1.363(4) ?
C27 H27 . .9300 ?
C28 C29 . 1.366(4) ?
C28 H28 . .9300 ?
C29 C30 . 1.392(4) ?
C29 H29 . .9300 ?
C30 H30 . .9300 ?

loop_
_geom_hbond_atom_site_label_D
_geom_hbond_atom_site_label_H
_geom_hbond_atom_site_label_A
_geom_hbond_site_symmetry_A
_geom_hbond_distance_DH
_geom_hbond_distance_HA
_geom_hbond_distance_DA
_geom_hbond_angle_DHA
_geom_hbond_publ_flag
C17 H17 O24 1_555 .93 2.51 3.074(3) 119 y
C30 H30 O24 1_555 .93 2.54 2.912(3) 104 y
C29 H29 O23 2_555 .93 2.66 3.568(4) 166 y
C2 H2 O23 3_565 .93 2.61 3.323(3) 134 y
C19 H19 N1 1_565 .93 2.71 3.602(3) 162 y

loop_
_geom_torsion_atom_site_label_1
_geom_torsion_atom_site_label_2
_geom_torsion_atom_site_label_3
_geom_torsion_atom_site_label_4
_geom_torsion
_geom_torsion_publ_flag
C12 N1 C1 C2 -159.9(2) ?
C12 N1 C1 C6 23.4(3) ?
C6 C1 C2 C3 -1.1(3) ?
N1 C1 C2 C3 -177.8(2) ?
C1 C2 C3 C4 -.5(4) ?
C2 C3 C4 C5 1.4(4) ?
C3 C4 C5 C6 -.7(4) ?
C4 C5 C6 C1 -.8(4) ?
C4 C5 C6 C7 177.8(2) ?
C2 C1 C6 C5 1.7(3) ?
N1 C1 C6 C5 178.4(2) ?
C2 C1 C6 C7 -177.0(2) ?
N1 C1 C6 C7 -.3(3) ?
C5 C6 C7 C8 -58.8(3) ?
C1 C6 C7 C8 119.9(3) ?
C5 C6 C7 C11 -171.7(2) ?
C1 C6 C7 C11 7.0(3) ?
C6 C7 C8 C9 -103.0(3) ?
C11 C7 C8 C9 17.1(4) ?
C7 C8 C9 C10 -.6(5) ?
C8 C9 C10 C11 -16.4(4) ?
C9 C10 C11 C12 150.9(2) ?
C9 C10 C11 C7 25.7(3) ?
C8 C7 C11 C10 -26.3(3) ?
C6 C7 C11 C10 92.0(2) ?
C8 C7 C11 C12 -152.7(2) ?
C6 C7 C11 C12 -34.4(3) ?
C1 N1 C12 C13 -171.4(2) y
C1 N1 C12 C11 -50.0(2) ?
C10 C11 C12 N1 -66.1(2) ?
C7 C11 C12 N1 54.9(3) ?
C10 C11 C12 C13 54.1(3) ?
C7 C11 C12 C13 175.1(2) y
N1 C12 C13 C14 17.7(3) ?
C11 C12 C13 C14 -102.5(2) ?
N1 C12 C13 C21 -167.6(2) ?
C11 C12 C13 C21 72.2(3) ?
C21 C13 C14 N15 .2(2) ?
C12 C13 C14 N15 175.7(2) ?
C13 C14 N15 C16 -2.1(2) ?
C13 C14 N15 S22 -163.8(2) ?
O23 S22 N15 C16 171.2(2) ?
O24 S22 N15 C16 41.3(2) ?
C25 S22 N15 C16 -74.5(2) ?
O23 S22 N15 C14 -30.8(2) ?
O24 S22 N15 C14 -160.6(2) ?
C25 S22 N15 C14 83.6(2) ?
C14 N15 C16 C17 -179.0(2) ?
S22 N15 C16 C17 -18.2(3) ?
C14 N15 C16 C21 3.1(2) ?
S22 N15 C16 C21 163.9(2) ?
C21 C16 C17 C18 1.6(3) ?
N15 C16 C17 C18 -176.1(2) ?
C16 C17 C18 C19 .0(4) ?
C17 C18 C19 C20 -.7(4) ?
C18 C19 C20 C21 .0(4) ?
C19 C20 C21 C16 1.5(3) ?
C19 C20 C21 C13 179.9(2) ?
C17 C16 C21 C20 -2.3(3) ?
N15 C16 C21 C20 175.8(2) ?
C17 C16 C21 C13 178.9(2) ?
N15 C16 C21 C13 -3.0(2) ?
C14 C13 C21 C20 -176.8(2) ?
C12 C13 C21 C20 7.7(4) ?
C14 C13 C21 C16 1.8(2) ?
C12 C13 C21 C16 -173.7(2) ?
O23 S22 C25 C30 -134.4(2) ?
O24 S22 C25 C30 -1.3(2) ?
N15 S22 C25 C30 113.3(2) ?
O23 S22 C25 C26 43.2(2) ?
O24 S22 C25 C26 176.3(2) ?
N15 S22 C25 C26 -69.0(2) y
C30 C25 C26 C27 .8(4) ?
S22 C25 C26 C27 -176.8(2) ?
C25 C26 C27 C28 -.1(5) ?
C26 C27 C28 C29 -.9(5) ?
C27 C28 C29 C30 1.2(5) ?
C26 C25 C30 C29 -.5(4) ?
S22 C25 C30 C29 177.1(2) ?
C28 C29 C30 C25 -.5(5) ?

loop_
_cod_related_entry_id
_cod_related_entry_database
_cod_related_entry_code
1 ChemSpider 21107197
